data_7124561
loop_
_publ_author_name
'Alcaide, Benito'
'Almendros, Pedro'
'Alonso, Jos\'e M'
'Fern\'andez, Israel'
'G\'omez-Campillos, Gonzalo'
'Torres, M. Rosario'

_publ_section_title
;
 A gold-catalysed imine-propargylamine cascade sequence: synthesis of
 3-substituted-2,5-dimethylpyrazines and the reaction mechanism.
;
_journal_issue 35
_journal_name_full 'Chemical communications (Cambridge, England)'
_journal_page_first 4567
_journal_page_last 4570
_journal_paper_doi 10.1039/c4cc01485e
_journal_volume 50
_journal_year 2014
_chemical_formula_sum 'C15 H14 N4 O2'
_chemical_formula_weight 282.30
_space_group_IT_number 2
_space_group_name_Hall '-P 1'
_space_group_name_H-M_alt 'P -1'
_symmetry_cell_setting triclinic
_symmetry_space_group_name_H-M 'P -1'
_atom_sites_solution_hydrogens geom
_atom_sites_solution_primary direct
_atom_sites_solution_secondary difmap
_audit_creation_method SHELXL-97
_cell_angle_alpha 103.760(3)
_cell_angle_beta 91.764(3)
_cell_angle_gamma 110.780(3)
_cell_formula_units_Z 2
_cell_length_a 8.2193(12)
_cell_length_b 8.2471(12)
_cell_length_c 11.2596(16)
_cell_measurement_reflns_used 1330
_cell_measurement_temperature 296(2)
_cell_measurement_theta_max 23.17
_cell_measurement_theta_min 2.67
_cell_volume 687.51(17)
_computing_cell_refinement 'Bruker SMART'
_computing_data_collection 'Bruker SMART'
_computing_data_reduction 'Bruker SAINT'
_computing_molecular_graphics 'Bruker SHELXTL'
_computing_publication_material 'Bruker SHELXTL'
_computing_structure_refinement 'SHELXL-97 (Sheldrick, 1997)'
_computing_structure_solution 'SHELXS-97 (Sheldrick, 1990)'
_diffrn_ambient_temperature 296(2)
_diffrn_measured_fraction_theta_full 0.971
_diffrn_measured_fraction_theta_max 0.971
_diffrn_measurement_device_type 'CCD area detector'
_diffrn_measurement_method 'phi and omega scans'
_diffrn_radiation_monochromator graphite
_diffrn_radiation_source 'fine-focus sealed tube'
_diffrn_radiation_type MoK\a
_diffrn_radiation_wavelength 0.71073
_diffrn_reflns_av_R_equivalents 0.0378
_diffrn_reflns_av_sigmaI/netI 0.0498
_diffrn_reflns_limit_h_max 9
_diffrn_reflns_limit_h_min -9
_diffrn_reflns_limit_k_max 6
_diffrn_reflns_limit_k_min -9
_diffrn_reflns_limit_l_max 12
_diffrn_reflns_limit_l_min -13
_diffrn_reflns_number 5308
_diffrn_reflns_theta_full 25.00
_diffrn_reflns_theta_max 25.00
_diffrn_reflns_theta_min 1.88
_exptl_absorpt_coefficient_mu 0.094
_exptl_absorpt_correction_type none
_exptl_crystal_colour amber
_exptl_crystal_density_diffrn 1.364
_exptl_crystal_density_method 'not measured'
_exptl_crystal_description prismatic
_exptl_crystal_F_000 296
_exptl_crystal_size_max 0.31
_exptl_crystal_size_mid 0.24
_exptl_crystal_size_min 0.15
_refine_diff_density_max 0.122
_refine_diff_density_min -0.165
_refine_diff_density_rms 0.030
_refine_ls_extinction_method none
_refine_ls_goodness_of_fit_ref 0.996
_refine_ls_hydrogen_treatment constr
_refine_ls_matrix_type full
_refine_ls_number_parameters 190
_refine_ls_number_reflns 2354
_refine_ls_number_restraints 0
_refine_ls_restrained_S_all 0.996
_refine_ls_R_factor_all 0.0708
_refine_ls_R_factor_gt 0.0389
_refine_ls_shift/su_max 0.000
_refine_ls_shift/su_mean 0.000
_refine_ls_structure_factor_coef Fsqd
_refine_ls_weighting_details 'calc w=1/[\s^2^(Fo^2^)+(0.0330P)^2^+0.0000P] where P=(Fo^2^+2Fc^2^)/3'
_refine_ls_weighting_scheme calc
_refine_ls_wR_factor_gt 0.0816
_refine_ls_wR_factor_ref 0.0902
_reflns_number_gt 1415
_reflns_number_total 2354
_reflns_threshold_expression >2sigma(I)
_cod_data_source_file c4cc01485e2.cif
_cod_data_source_block C15H14N4O2
_cod_depositor_comments
;
The following automatic conversions were performed:

data item '_symmetry_cell_setting' value 'Triclinic' was changed to
'triclinic' in accordance with the
/home/saulius/struct/COD-crude-data/automatic-downloads/DataCite-retrospective/RSC/depositions/lib/dictionaries/cif_core.dic
dictionary named 'cif_core.dic' version 2.4.2 last updated on
2011-04-26.

Automatic conversion script
Id: cif_fix_values 6909 2019-04-08 15:41:33Z antanas 
;
_cod_original_sg_symbol_H-M P-1
_cod_database_code 7124561

loop_
_symmetry_equiv_pos_as_xyz
'x, y, z'
'-x, -y, -z'

loop_
_atom_site_label
_atom_site_type_symbol
_atom_site_fract_x
_atom_site_fract_y
_atom_site_fract_z
_atom_site_U_iso_or_equiv
_atom_site_adp_type
_atom_site_occupancy
_atom_site_symmetry_multiplicity
_atom_site_calc_flag
_atom_site_refinement_flags
C1 C 0.2271(2) 0.9896(2) 0.56184(17) 0.0477(5) Uani 1 1 d .
C2 C 0.1748(2) 0.9739(2) 0.67775(16) 0.0456(5) Uani 1 1 d .
C3 C -0.0656(2) 0.7194(2) 0.58445(17) 0.0489(5) Uani 1 1 d .
C4 C -0.0088(2) 0.7336(3) 0.47247(18) 0.0570(5) Uani 1 1 d .
H4 H -0.0731 0.6453 0.4020 0.068 Uiso 1 1 calc R
C5 C 0.3858(2) 1.1424(2) 0.54905(18) 0.0650(6) Uani 1 1 d .
H5A H 0.3937 1.1360 0.4633 0.098 Uiso 1 1 calc R
H5B H 0.4890 1.1348 0.5857 0.098 Uiso 1 1 calc R
H5C H 0.3766 1.2544 0.5900 0.098 Uiso 1 1 calc R
C6 C -0.2293(2) 0.5709(2) 0.59726(18) 0.0662(6) Uani 1 1 d .
H6A H -0.1996 0.5029 0.6467 0.099 Uiso 1 1 calc R
H6B H -0.2838 0.4932 0.5171 0.099 Uiso 1 1 calc R
H6C H -0.3090 0.6216 0.6361 0.099 Uiso 1 1 calc R
C7 C 0.2855(2) 1.1091(2) 0.79301(17) 0.0582(6) Uani 1 1 d .
H7A H 0.4078 1.1326 0.7827 0.070 Uiso 1 1 calc R
H7B H 0.2674 1.2208 0.8001 0.070 Uiso 1 1 calc R
C8 C 0.2536(2) 1.0590(2) 0.91165(16) 0.0496(5) Uani 1 1 d .
C9 C 0.2020(2) 1.1596(3) 1.00660(18) 0.0582(5) Uani 1 1 d .
H9 H 0.1832 1.2635 1.0041 0.070 Uiso 1 1 calc R
C10 C 0.2149(2) 0.9344(3) 1.07548(17) 0.0530(5) Uani 1 1 d .
C11 C 0.2024(3) 0.8155(3) 1.14598(19) 0.0683(6) Uani 1 1 d .
H11 H 0.1695 0.8361 1.2248 0.082 Uiso 1 1 calc R
C12 C 0.2400(3) 0.6664(3) 1.0965(2) 0.0824(7) Uani 1 1 d .
H12 H 0.2300 0.5832 1.1416 0.099 Uiso 1 1 calc R
C13 C 0.2928(3) 0.6376(3) 0.9799(2) 0.0724(6) Uani 1 1 d .
H13 H 0.3201 0.5368 0.9483 0.087 Uiso 1 1 calc R
C14 C 0.3049(2) 0.7575(3) 0.91099(17) 0.0530(5) Uani 1 1 d .
C15 C 0.2653(2) 0.9120(2) 0.95395(16) 0.0461(5) Uani 1 1 d .
N1 N 0.1344(2) 0.8679(2) 0.45931(14) 0.0575(5) Uani 1 1 d .
N2 N 0.02846(18) 0.84234(19) 0.68820(13) 0.0479(4) Uani 1 1 d .
N3 N 0.18135(19) 1.0889(2) 1.10550(14) 0.0594(5) Uani 1 1 d .
H3 H 0.1219 1.1341 1.1791 0.071 Uiso 1 1 d R
N4 N 0.3679(2) 0.7174(3) 0.79135(15) 0.0625(5) Uani 1 1 d .
O1 O 0.42380(18) 0.8372(2) 0.74058(13) 0.0762(5) Uani 1 1 d .
O2 O 0.3665(2) 0.5657(2) 0.74733(15) 0.1036(6) Uani 1 1 d .

loop_
_atom_site_aniso_label
_atom_site_aniso_U_11
_atom_site_aniso_U_22
_atom_site_aniso_U_33
_atom_site_aniso_U_23
_atom_site_aniso_U_13
_atom_site_aniso_U_12
C1 0.0543(11) 0.0553(12) 0.0438(12) 0.0195(10) 0.0181(10) 0.0276(10)
C2 0.0515(11) 0.0469(11) 0.0423(12) 0.0140(9) 0.0128(9) 0.0211(9)
C3 0.0556(11) 0.0507(12) 0.0401(12) 0.0083(10) 0.0081(10) 0.0217(10)
C4 0.0617(12) 0.0634(13) 0.0402(12) 0.0059(10) 0.0070(10) 0.0216(11)
C5 0.0711(13) 0.0724(14) 0.0587(14) 0.0291(12) 0.0273(11) 0.0262(12)
C6 0.0693(13) 0.0587(13) 0.0576(14) 0.0117(11) 0.0085(11) 0.0109(11)
C7 0.0654(12) 0.0514(12) 0.0487(13) 0.0123(10) 0.0124(10) 0.0115(10)
C8 0.0495(11) 0.0501(12) 0.0375(12) 0.0059(10) 0.0065(9) 0.0083(9)
C9 0.0609(12) 0.0555(13) 0.0499(13) 0.0095(11) 0.0083(10) 0.0149(10)
C10 0.0486(11) 0.0611(13) 0.0357(12) 0.0065(11) 0.0041(9) 0.0086(10)
C11 0.0738(14) 0.0752(16) 0.0413(13) 0.0151(13) 0.0068(11) 0.0106(12)
C12 0.1108(19) 0.0722(17) 0.0601(17) 0.0284(13) 0.0100(14) 0.0223(15)
C13 0.0907(16) 0.0586(14) 0.0613(16) 0.0130(12) 0.0072(13) 0.0224(12)
C14 0.0548(11) 0.0526(13) 0.0387(12) 0.0058(10) 0.0044(9) 0.0090(10)
C15 0.0408(10) 0.0490(12) 0.0350(11) 0.0045(9) 0.0034(8) 0.0053(9)
N1 0.0657(11) 0.0696(12) 0.0406(11) 0.0163(9) 0.0168(9) 0.0272(9)
N2 0.0558(9) 0.0475(9) 0.0414(10) 0.0138(8) 0.0135(8) 0.0185(8)
N3 0.0600(10) 0.0662(12) 0.0403(10) 0.0025(9) 0.0134(8) 0.0170(9)
N4 0.0574(10) 0.0638(13) 0.0531(12) 0.0014(10) 0.0089(9) 0.0160(9)
O1 0.0816(10) 0.0939(12) 0.0636(10) 0.0273(9) 0.0311(8) 0.0391(9)
O2 0.1423(15) 0.0677(11) 0.0873(13) -0.0045(9) 0.0359(11) 0.0378(11)

loop_
_atom_type_symbol
_atom_type_description
_atom_type_scat_dispersion_real
_atom_type_scat_dispersion_imag
_atom_type_scat_source
C C 0.0033 0.0016 'International Tables Vol C Tables 4.2.6.8 and 6.1.1.4'
H H 0.0000 0.0000 'International Tables Vol C Tables 4.2.6.8 and 6.1.1.4'
N N 0.0061 0.0033 'International Tables Vol C Tables 4.2.6.8 and 6.1.1.4'
O O 0.0106 0.0060 'International Tables Vol C Tables 4.2.6.8 and 6.1.1.4'

loop_
_geom_angle_atom_site_label_1
_geom_angle_atom_site_label_2
_geom_angle_atom_site_label_3
_geom_angle
N1 C1 C2 120.32(16)
N1 C1 C5 117.90(16)
C2 C1 C5 121.78(18)
N2 C2 C1 121.48(17)
N2 C2 C7 119.04(15)
C1 C2 C7 119.47(16)
N2 C3 C4 119.36(17)
N2 C3 C6 117.77(16)
C4 C3 C6 122.87(17)
N1 C4 C3 123.54(18)
N1 C4 H4 118.2
C3 C4 H4 118.2
C1 C5 H5A 109.5
C1 C5 H5B 109.5
H5A C5 H5B 109.5
C1 C5 H5C 109.5
H5A C5 H5C 109.5
H5B C5 H5C 109.5
C3 C6 H6A 109.5
C3 C6 H6B 109.5
H6A C6 H6B 109.5
C3 C6 H6C 109.5
H6A C6 H6C 109.5
H6B C6 H6C 109.5
C8 C7 C2 116.84(14)
C8 C7 H7A 108.1
C2 C7 H7A 108.1
C8 C7 H7B 108.1
C2 C7 H7B 108.1
H7A C7 H7B 107.3
C9 C8 C15 105.70(16)
C9 C8 C7 121.94(19)
C15 C8 C7 132.36(16)
N3 C9 C8 111.72(18)
N3 C9 H9 124.1
C8 C9 H9 124.1
N3 C10 C11 127.84(19)
N3 C10 C15 108.00(17)
C11 C10 C15 124.2(2)
C10 C11 C12 118.0(2)
C10 C11 H11 121.0
C12 C11 H11 121.0
C11 C12 C13 121.0(2)
C11 C12 H12 119.5
C13 C12 H12 119.5
C14 C13 C12 120.3(2)
C14 C13 H13 119.9
C12 C13 H13 119.9
C13 C14 C15 122.36(18)
C13 C14 N4 115.69(19)
C15 C14 N4 121.92(18)
C14 C15 C10 114.22(18)
C14 C15 C8 139.37(17)
C10 C15 C8 106.38(17)
C1 N1 C4 117.05(15)
C2 N2 C3 118.17(15)
C10 N3 C9 108.15(16)
C10 N3 H3 128.4
C9 N3 H3 121.9
O1 N4 O2 122.32(18)
O1 N4 C14 118.68(17)
O2 N4 C14 118.98(18)

loop_
_geom_bond_atom_site_label_1
_geom_bond_atom_site_label_2
_geom_bond_distance
C1 N1 1.332(2)
C1 C2 1.407(2)
C1 C5 1.497(2)
C2 N2 1.335(2)
C2 C7 1.508(2)
C3 N2 1.347(2)
C3 C4 1.375(2)
C3 C6 1.503(2)
C4 N1 1.340(2)
C4 H4 0.9300
C5 H5A 0.9600
C5 H5B 0.9600
C5 H5C 0.9600
C6 H6A 0.9600
C6 H6B 0.9600
C6 H6C 0.9600
C7 C8 1.494(2)
C7 H7A 0.9700
C7 H7B 0.9700
C8 C9 1.366(2)
C8 C15 1.436(2)
C9 N3 1.364(2)
C9 H9 0.9300
C10 N3 1.365(2)
C10 C11 1.381(2)
C10 C15 1.431(2)
C11 C12 1.368(3)
C11 H11 0.9300
C12 C13 1.389(3)
C12 H12 0.9300
C13 C14 1.374(2)
C13 H13 0.9300
C14 C15 1.405(2)
C14 N4 1.465(2)
N3 H3 1.0354
N4 O1 1.2152(18)
N4 O2 1.2271(19)

loop_
_geom_hbond_atom_site_label_D
_geom_hbond_atom_site_label_H
_geom_hbond_atom_site_label_A
_geom_hbond_distance_DH
_geom_hbond_distance_HA
_geom_hbond_distance_DA
_geom_hbond_angle_DHA
_geom_hbond_site_symmetry_A
N3 H3 N2 1.04 1.99 3.001(2) 166.0 2_577

loop_
_geom_torsion_atom_site_label_1
_geom_torsion_atom_site_label_2
_geom_torsion_atom_site_label_3
_geom_torsion_atom_site_label_4
_geom_torsion
N1 C1 C2 N2 -2.8(3)
C5 C1 C2 N2 176.69(16)
N1 C1 C2 C7 177.57(16)
C5 C1 C2 C7 -2.9(2)
N2 C3 C4 N1 -2.2(3)
C6 C3 C4 N1 178.22(17)
N2 C2 C7 C8 16.9(2)
C1 C2 C7 C8 -163.49(16)
C2 C7 C8 C9 -120.05(19)
C2 C7 C8 C15 59.7(3)
C15 C8 C9 N3 0.4(2)
C7 C8 C9 N3 -179.79(15)
N3 C10 C11 C12 178.99(19)
C15 C10 C11 C12 -0.2(3)
C10 C11 C12 C13 1.4(3)
C11 C12 C13 C14 -1.3(3)
C12 C13 C14 C15 0.0(3)
C12 C13 C14 N4 177.86(19)
C13 C14 C15 C10 1.1(3)
N4 C14 C15 C10 -176.69(15)
C13 C14 C15 C8 -176.4(2)
N4 C14 C15 C8 5.9(3)
N3 C10 C15 C14 179.69(14)
C11 C10 C15 C14 -1.0(3)
N3 C10 C15 C8 -2.05(19)
C11 C10 C15 C8 177.32(17)
C9 C8 C15 C14 178.6(2)
C7 C8 C15 C14 -1.2(3)
C9 C8 C15 C10 1.00(19)
C7 C8 C15 C10 -178.77(18)
C2 C1 N1 C4 0.5(2)
C5 C1 N1 C4 -179.01(16)
C3 C4 N1 C1 1.9(3)
C1 C2 N2 C3 2.6(2)
C7 C2 N2 C3 -177.83(15)
C4 C3 N2 C2 -0.2(2)
C6 C3 N2 C2 179.46(15)
C11 C10 N3 C9 -177.02(18)
C15 C10 N3 C9 2.31(19)
C8 C9 N3 C10 -1.7(2)
C13 C14 N4 O1 -161.47(18)
C15 C14 N4 O1 16.4(3)
C13 C14 N4 O2 16.8(3)
C15 C14 N4 O2 -165.32(18)
